data_2217079
loop_
_publ_author_name
'Zhou, Bin'
'Zheng, Peng-Wu'
'Liu, Ke-Yue'
'Dan Cheng'

_publ_section_title
;
 4-(4-Nitrobenzenesulfonamido)pyridinium trichloroacetate
;
_journal_coeditor_code HB2642
_journal_issue 1
_journal_name_full 'Acta Crystallographica Section E'
_journal_page_first o254
_journal_page_last o254
_journal_paper_doi 10.1107/S160053680706504X
_journal_volume 64
_journal_year 2008
_chemical_formula_iupac 'C11 H10 N3 O4 S +, C2 Cl3 O2 -'
_chemical_formula_moiety 'C11 H10 N3 O4 S +, C2 Cl3 O2 -'
_chemical_formula_sum 'C13 H10 Cl3 N3 O6 S'
_chemical_formula_weight 442.65
_chemical_name_systematic
;
4-(4-Nitrobenzenesulfonamido)pyridinium trichloroacetate
;
_space_group_IT_number 14
_symmetry_cell_setting monoclinic
_symmetry_space_group_name_Hall '-P 2yn'
_symmetry_space_group_name_H-M 'P 1 21/n 1'
_atom_sites_solution_hydrogens geom
_atom_sites_solution_primary direct
_atom_sites_solution_secondary difmap
_cell_angle_alpha 90.00
_cell_angle_beta 98.377(3)
_cell_angle_gamma 90.00
_cell_formula_units_Z 4
_cell_length_a 5.9929(11)
_cell_length_b 17.790(3)
_cell_length_c 16.325(3)
_cell_measurement_reflns_used 2690
_cell_measurement_temperature 294(2)
_cell_measurement_theta_max 25.71
_cell_measurement_theta_min 2.52
_cell_volume 1721.9(5)
_computing_cell_refinement 'SAINT (Bruker, 1997)'
_computing_data_collection 'SMART (Bruker, 1997)'
_computing_data_reduction 'SAINT (Bruker, 1997)'
_computing_molecular_graphics 'SHELXTL (Bruker, 1997)'
_computing_publication_material 'SHELXTL (Bruker, 1997)'
_computing_structure_refinement 'SHELXL97 (Sheldrick, 1997)'
_computing_structure_solution 'SHELXS97 (Sheldrick, 1997)'
_diffrn_ambient_temperature 294(2)
_diffrn_measured_fraction_theta_full 0.994
_diffrn_measured_fraction_theta_max 0.994
_diffrn_measurement_device_type 'Bruker SMART 1K CCD'
_diffrn_measurement_method \w
_diffrn_radiation_monochromator graphite
_diffrn_radiation_source 'fine-focus sealed tube'
_diffrn_radiation_type MoK\a
_diffrn_radiation_wavelength 0.71073
_diffrn_reflns_av_R_equivalents 0.0379
_diffrn_reflns_av_sigmaI/netI 0.0476
_diffrn_reflns_limit_h_max 7
_diffrn_reflns_limit_h_min -7
_diffrn_reflns_limit_k_max 22
_diffrn_reflns_limit_k_min -9
_diffrn_reflns_limit_l_max 20
_diffrn_reflns_limit_l_min -20
_diffrn_reflns_number 9742
_diffrn_reflns_theta_full 26.43
_diffrn_reflns_theta_max 26.43
_diffrn_reflns_theta_min 1.70
_exptl_absorpt_coefficient_mu 0.691
_exptl_absorpt_correction_T_max 0.886
_exptl_absorpt_correction_T_min 0.852
_exptl_absorpt_correction_type multi-scan
_exptl_absorpt_process_details '(SADABS; Sheldrick, 1996)'
_exptl_crystal_colour colourless
_exptl_crystal_density_diffrn 1.707
_exptl_crystal_density_method 'not measured'
_exptl_crystal_description block
_exptl_crystal_F_000 896
_exptl_crystal_size_max 0.24
_exptl_crystal_size_mid 0.22
_exptl_crystal_size_min 0.18
_refine_diff_density_max 0.366
_refine_diff_density_min -0.383
_refine_ls_extinction_method none
_refine_ls_goodness_of_fit_ref 1.014
_refine_ls_hydrogen_treatment mixed
_refine_ls_matrix_type full
_refine_ls_number_parameters 241
_refine_ls_number_reflns 3528
_refine_ls_number_restraints 0
_refine_ls_restrained_S_all 1.014
_refine_ls_R_factor_all 0.0716
_refine_ls_R_factor_gt 0.0392
_refine_ls_shift/su_max 0.001
_refine_ls_shift/su_mean 0.000
_refine_ls_structure_factor_coef Fsqd
_refine_ls_weighting_details 'calc w=1/[\s^2^(Fo^2^)+(0.0353P)^2^+0.9782P] where P=(Fo^2^+2Fc^2^)/3'
_refine_ls_weighting_scheme calc
_refine_ls_wR_factor_gt 0.0806
_refine_ls_wR_factor_ref 0.0940
_reflns_number_gt 2427
_reflns_number_total 3528
_reflns_threshold_expression I>2\s(I)
_cod_data_source_file hb2642.cif
_cod_data_source_block I
_cod_original_cell_volume 1721.9(6)
_cod_original_sg_symbol_H-M 'P 21/n'
_cod_database_code 2217079
_cod_database_fobs_code 2217079

loop_
_symmetry_equiv_pos_as_xyz
'x, y, z'
'-x+1/2, y+1/2, -z+1/2'
'-x, -y, -z'
'x-1/2, -y-1/2, z-1/2'

loop_
_atom_site_type_symbol
_atom_site_label
_atom_site_fract_x
_atom_site_fract_y
_atom_site_fract_z
_atom_site_U_iso_or_equiv
_atom_site_adp_type
_atom_site_calc_flag
_atom_site_refinement_flags
_atom_site_occupancy
S S1 0.20681(12) 0.30768(4) 0.84918(4) 0.03291(18) Uani d . 1
O O1 0.2730(4) 0.26231(11) 0.92092(11) 0.0449(5) Uani d . 1
O O2 -0.0263(3) 0.32167(11) 0.82059(13) 0.0448(5) Uani d . 1
O O3 0.8738(4) 0.60031(12) 0.95523(13) 0.0495(5) Uani d . 1
O O4 0.5848(4) 0.65976(12) 0.89304(15) 0.0575(6) Uani d . 1
N N1 0.2323(4) 0.30604(14) 0.52313(15) 0.0413(6) Uani d . 1
H H1 0.215(5) 0.3155(17) 0.470(2) 0.050 Uiso d . 1
N N2 0.3239(4) 0.26681(13) 0.77572(13) 0.0321(5) Uani d . 1
H H2A 0.422(5) 0.2386(17) 0.7939(18) 0.039 Uiso d . 1
N N3 0.6823(4) 0.60178(14) 0.91655(14) 0.0372(6) Uani d . 1
C C1 0.2886(4) 0.28291(14) 0.69149(15) 0.0270(6) Uani d . 1
C C2 0.4432(5) 0.25395(16) 0.64290(16) 0.0358(7) Uani d . 1
H H2 0.5671 0.2263 0.6673 0.043 Uiso calc R 1
C C3 0.4103(5) 0.26665(16) 0.55900(17) 0.0416(7) Uani d . 1
H H3 0.5130 0.2476 0.5267 0.050 Uiso calc R 1
C C4 0.0846(5) 0.33458(17) 0.56820(18) 0.0430(7) Uani d . 1
H H4 -0.0383 0.3615 0.5418 0.052 Uiso calc R 1
C C5 0.1084(5) 0.32541(16) 0.65210(17) 0.0386(7) Uani d . 1
H H5 0.0059 0.3472 0.6826 0.046 Uiso calc R 1
C C6 0.3464(4) 0.39542(14) 0.86639(15) 0.0284(6) Uani d . 1
C C7 0.2334(4) 0.46213(15) 0.84301(16) 0.0320(6) Uani d . 1
H H7 0.0850 0.4610 0.8166 0.038 Uiso calc R 1
C C8 0.3429(4) 0.53001(15) 0.85921(16) 0.0337(6) Uani d . 1
H H8 0.2698 0.5751 0.8443 0.040 Uiso calc R 1
C C9 0.5640(4) 0.52928(15) 0.89817(15) 0.0299(6) Uani d . 1
C C10 0.6797(5) 0.46378(16) 0.92142(17) 0.0347(7) Uani d . 1
H H10 0.8285 0.4653 0.9474 0.042 Uiso calc R 1
C C11 0.5696(4) 0.39591(15) 0.90528(16) 0.0334(6) Uani d . 1
H H11 0.6438 0.3510 0.9202 0.040 Uiso calc R 1
O O5 0.1076(4) 0.40196(11) 0.23515(11) 0.0457(5) Uani d . 1
O O6 0.1360(3) 0.33610(11) 0.35309(11) 0.0412(5) Uani d . 1
Cl Cl1 0.23049(13) 0.47867(4) 0.44855(4) 0.0447(2) Uani d . 1
Cl Cl2 0.60598(13) 0.41336(5) 0.37668(6) 0.0579(3) Uani d . 1
Cl Cl3 0.34546(14) 0.53626(4) 0.29679(5) 0.0486(2) Uani d . 1
C C12 0.1730(4) 0.39111(15) 0.30852(16) 0.0293(6) Uani d . 1
C C13 0.3314(4) 0.45299(15) 0.35494(16) 0.0305(6) Uani d . 1

loop_
_atom_site_aniso_label
_atom_site_aniso_U_11
_atom_site_aniso_U_22
_atom_site_aniso_U_33
_atom_site_aniso_U_12
_atom_site_aniso_U_13
_atom_site_aniso_U_23
S1 0.0421(4) 0.0312(4) 0.0291(4) -0.0018(3) 0.0176(3) -0.0008(3)
O1 0.0724(15) 0.0374(12) 0.0295(10) -0.0025(10) 0.0229(10) 0.0056(9)
O2 0.0358(11) 0.0469(13) 0.0559(13) -0.0052(10) 0.0205(10) -0.0086(10)
O3 0.0457(13) 0.0540(14) 0.0462(12) -0.0078(11) -0.0020(10) 0.0001(11)
O4 0.0529(14) 0.0316(12) 0.0862(18) 0.0019(11) 0.0046(13) 0.0025(12)
N1 0.0639(18) 0.0385(14) 0.0203(11) 0.0062(13) 0.0024(12) 0.0031(11)
N2 0.0416(14) 0.0330(14) 0.0230(11) 0.0110(11) 0.0088(10) 0.0022(10)
N3 0.0369(14) 0.0409(15) 0.0351(13) -0.0002(12) 0.0096(11) -0.0020(11)
C1 0.0348(15) 0.0230(13) 0.0241(13) -0.0013(11) 0.0072(11) -0.0008(11)
C2 0.0434(17) 0.0366(16) 0.0288(15) 0.0147(13) 0.0099(12) 0.0046(13)
C3 0.060(2) 0.0372(17) 0.0307(16) 0.0131(15) 0.0165(15) 0.0015(13)
C4 0.0457(18) 0.0436(18) 0.0369(17) 0.0128(15) -0.0032(14) 0.0050(14)
C5 0.0423(17) 0.0390(17) 0.0360(16) 0.0128(14) 0.0108(13) 0.0019(13)
C6 0.0334(15) 0.0285(15) 0.0259(13) 0.0022(12) 0.0134(11) 0.0004(11)
C7 0.0288(15) 0.0344(16) 0.0329(15) 0.0020(12) 0.0045(12) -0.0002(12)
C8 0.0333(15) 0.0310(16) 0.0374(16) 0.0080(12) 0.0069(12) 0.0031(12)
C9 0.0342(15) 0.0316(15) 0.0254(13) -0.0006(12) 0.0089(12) 0.0008(11)
C10 0.0301(15) 0.0429(18) 0.0312(15) 0.0028(13) 0.0046(12) 0.0045(13)
C11 0.0339(15) 0.0328(16) 0.0344(15) 0.0089(13) 0.0085(12) 0.0084(12)
O5 0.0601(14) 0.0476(13) 0.0255(10) -0.0095(10) -0.0068(9) 0.0008(9)
O6 0.0569(13) 0.0356(11) 0.0289(10) -0.0117(10) -0.0014(9) 0.0025(9)
Cl1 0.0561(5) 0.0464(4) 0.0335(4) -0.0041(4) 0.0126(3) -0.0148(3)
Cl2 0.0328(4) 0.0677(6) 0.0683(6) 0.0159(4) -0.0085(4) -0.0226(5)
Cl3 0.0610(5) 0.0360(4) 0.0514(5) -0.0091(4) 0.0168(4) 0.0002(3)
C12 0.0289(14) 0.0295(15) 0.0279(14) 0.0011(12) -0.0009(11) -0.0054(12)
C13 0.0279(14) 0.0339(15) 0.0291(14) 0.0019(12) 0.0020(11) -0.0071(11)

loop_
_atom_type_symbol
_atom_type_description
_atom_type_scat_dispersion_real
_atom_type_scat_dispersion_imag
_atom_type_scat_source
C C 0.0033 0.0016 'International Tables Vol C Tables 4.2.6.8 and 6.1.1.4'
H H 0.0000 0.0000 'International Tables Vol C Tables 4.2.6.8 and 6.1.1.4'
N N 0.0061 0.0033 'International Tables Vol C Tables 4.2.6.8 and 6.1.1.4'
O O 0.0106 0.0060 'International Tables Vol C Tables 4.2.6.8 and 6.1.1.4'
Cl Cl 0.1484 0.1585 'International Tables Vol C Tables 4.2.6.8 and 6.1.1.4'
S S 0.1246 0.1234 'International Tables Vol C Tables 4.2.6.8 and 6.1.1.4'

loop_
_geom_angle_atom_site_label_1
_geom_angle_atom_site_label_2
_geom_angle_atom_site_label_3
_geom_angle
O2 S1 O1 120.47(13)
O2 S1 N2 109.85(12)
O1 S1 N2 104.53(12)
O2 S1 C6 108.34(12)
O1 S1 C6 107.38(12)
N2 S1 C6 105.25(12)
C4 N1 C3 120.6(2)
C4 N1 H1 119(2)
C3 N1 H1 120(2)
C1 N2 S1 127.63(19)
C1 N2 H2A 120(2)
S1 N2 H2A 112(2)
O4 N3 O3 123.3(3)
O4 N3 C9 118.6(2)
O3 N3 C9 118.0(2)
N2 C1 C5 124.3(2)
N2 C1 C2 117.8(2)
C5 C1 C2 118.0(2)
C3 C2 C1 119.5(3)
C3 C2 H2 120.2
C1 C2 H2 120.2
N1 C3 C2 120.8(3)
N1 C3 H3 119.6
C2 C3 H3 119.6
N1 C4 C5 121.8(3)
N1 C4 H4 119.1
C5 C4 H4 119.1
C4 C5 C1 119.2(3)
C4 C5 H5 120.4
C1 C5 H5 120.4
C7 C6 C11 121.0(2)
C7 C6 S1 120.5(2)
C11 C6 S1 118.5(2)
C8 C7 C6 119.6(3)
C8 C7 H7 120.2
C6 C7 H7 120.2
C7 C8 C9 118.4(2)
C7 C8 H8 120.8
C9 C8 H8 120.8
C10 C9 C8 122.9(3)
C10 C9 N3 118.2(2)
C8 C9 N3 118.9(2)
C9 C10 C11 118.5(3)
C9 C10 H10 120.7
C11 C10 H10 120.7
C10 C11 C6 119.5(2)
C10 C11 H11 120.3
C6 C11 H11 120.3
O5 C12 O6 129.2(2)
O5 C12 C13 116.5(2)
O6 C12 C13 114.2(2)
C12 C13 Cl3 113.58(18)
C12 C13 Cl2 107.13(17)
Cl3 C13 Cl2 108.93(14)
C12 C13 Cl1 109.61(18)
Cl3 C13 Cl1 107.11(14)
Cl2 C13 Cl1 110.50(14)

loop_
_geom_bond_atom_site_label_1
_geom_bond_atom_site_label_2
_geom_bond_distance
S1 O2 1.429(2)
S1 O1 1.430(2)
S1 N2 1.645(2)
S1 C6 1.774(3)
O3 N3 1.227(3)
O4 N3 1.220(3)
N1 C4 1.331(4)
N1 C3 1.338(4)
N1 H1 0.87(3)
N2 C1 1.390(3)
N2 H2A 0.79(3)
N3 C9 1.481(3)
C1 C5 1.396(4)
C1 C2 1.402(3)
C2 C3 1.374(4)
C2 H2 0.9300
C3 H3 0.9300
C4 C5 1.366(4)
C4 H4 0.9300
C5 H5 0.9300
C6 C7 1.392(3)
C6 C11 1.395(4)
C7 C8 1.381(4)
C7 H7 0.9300
C8 C9 1.384(4)
C8 H8 0.9300
C9 C10 1.381(4)
C10 C11 1.383(4)
C10 H10 0.9300
C11 H11 0.9300
O5 C12 1.220(3)
O6 C12 1.258(3)
Cl1 C13 1.783(3)
Cl2 C13 1.778(3)
Cl3 C13 1.768(3)
C12 C13 1.574(4)

loop_
_geom_hbond_atom_site_label_D
_geom_hbond_atom_site_label_H
_geom_hbond_atom_site_label_A
_geom_hbond_site_symmetry_A
_geom_hbond_distance_DH
_geom_hbond_distance_HA
_geom_hbond_distance_DA
_geom_hbond_angle_DHA
N1 H1 O6 . 0.87(3) 1.93(3) 2.803(3) 172(3)
N2 H2A O6 4_666 0.79(3) 2.00(3) 2.785(3) 171(3)
C2 H2 O5 4_666 0.93 2.53 3.240(3) 133
C3 H3 O1 4_665 0.93 2.50 3.391(4) 162
C8 H8 O5 3_566 0.93 2.47 3.149(3) 130
C10 H10 O3 3_767 0.93 2.50 3.308(4) 146
C5 H5 O2 . 0.93 2.33 2.978(4) 126
C7 H7 O2 . 0.93 2.57 2.938(3) 104

loop_
_geom_torsion_atom_site_label_1
_geom_torsion_atom_site_label_2
_geom_torsion_atom_site_label_3
_geom_torsion_atom_site_label_4
_geom_torsion
O2 S1 N2 C1 40.4(3)
O1 S1 N2 C1 171.0(2)
C6 S1 N2 C1 -76.0(3)
S1 N2 C1 C5 -15.4(4)
S1 N2 C1 C2 165.2(2)
N2 C1 C2 C3 178.0(3)
C5 C1 C2 C3 -1.5(4)
C4 N1 C3 C2 0.8(5)
C1 C2 C3 N1 -0.2(4)
C3 N1 C4 C5 0.4(5)
N1 C4 C5 C1 -2.1(5)
N2 C1 C5 C4 -176.8(3)
C2 C1 C5 C4 2.6(4)
O2 S1 C6 C7 -7.4(2)
O1 S1 C6 C7 -138.9(2)
N2 S1 C6 C7 110.1(2)
O2 S1 C6 C11 171.35(19)
O1 S1 C6 C11 39.8(2)
N2 S1 C6 C11 -71.2(2)
C11 C6 C7 C8 -0.6(4)
S1 C6 C7 C8 178.0(2)
C6 C7 C8 C9 0.3(4)
C7 C8 C9 C10 0.1(4)
C7 C8 C9 N3 -179.4(2)
O4 N3 C9 C10 176.8(2)
O3 N3 C9 C10 -3.5(3)
O4 N3 C9 C8 -3.6(4)
O3 N3 C9 C8 176.0(2)
C8 C9 C10 C11 -0.2(4)
N3 C9 C10 C11 179.3(2)
C9 C10 C11 C6 -0.1(4)
C7 C6 C11 C10 0.5(4)
S1 C6 C11 C10 -178.2(2)
O5 C12 C13 Cl3 11.0(3)
O6 C12 C13 Cl3 -170.43(19)
O5 C12 C13 Cl2 -109.3(2)
O6 C12 C13 Cl2 69.2(3)
O5 C12 C13 Cl1 130.8(2)
O6 C12 C13 Cl1 -50.7(3)

loop_
_cod_related_entry_id
_cod_related_entry_database
_cod_related_entry_code
1 ChemSpider 21119247
